data_4116175
loop_
_publ_author_name
'Robert E. LaPointe'
'Gordon R. Roof'
'Khalil A. Abboud'
'Jerzy Klosin'

_publ_section_title
;
 New Family of Weakly Coordinating Anions
;
_journal_name_full 'Journal of the American Chemical Society'
_journal_page_first 9560
_journal_page_last 9561
_journal_paper_doi 10.1021/ja002664e
_journal_volume 122
_journal_year 2000
_chemical_formula_sum 'C49 H27 Al2 F30 N3 O'
_chemical_formula_weight 1297.70
_chemical_name_systematic
;
  ?
;
_space_group_IT_number 11
_symmetry_cell_setting monoclinic
_symmetry_space_group_name_Hall '-P 2yb'
_symmetry_space_group_name_H-M 'P 1 21/m 1'
_atom_sites_solution_hydrogens geom
_atom_sites_solution_primary direct
_atom_sites_solution_secondary difmap
_audit_creation_method SHELXL-97
_cell_angle_alpha 90.00
_cell_angle_beta 112.857(1)
_cell_angle_gamma 90.00
_cell_formula_units_Z 2
_cell_length_a 10.2640(5)
_cell_length_b 22.276(1)
_cell_length_c 12.4462(6)
_cell_measurement_temperature 173(2)
_cell_volume 2622.3(2)
_computing_cell_refinement 'Bruker SMART'
_computing_data_collection 'Bruker SMART'
_computing_data_reduction 'Bruker SHELXTL'
_computing_molecular_graphics 'Bruker SHELXTL'
_computing_publication_material 'Bruker SHELXTL'
_computing_structure_refinement 'SHELXL-97 (Sheldrick, 1997)'
_computing_structure_solution 'SHELXS-97 (Sheldrick, 1990)'
_diffrn_ambient_temperature 173(2)
_diffrn_measured_fraction_theta_full 0.990
_diffrn_measured_fraction_theta_max 0.990
_diffrn_measurement_device_type 'CCD area detector'
_diffrn_measurement_method 'phi and omega scans'
_diffrn_radiation_monochromator graphite
_diffrn_radiation_source 'normal-focus sealed tube'
_diffrn_radiation_type MoK\a
_diffrn_radiation_wavelength 0.71073
_diffrn_reflns_av_R_equivalents 0.0383
_diffrn_reflns_av_sigmaI/netI 0.0463
_diffrn_reflns_limit_h_max 12
_diffrn_reflns_limit_h_min -13
_diffrn_reflns_limit_k_max 28
_diffrn_reflns_limit_k_min -27
_diffrn_reflns_limit_l_max 16
_diffrn_reflns_limit_l_min -16
_diffrn_reflns_number 18837
_diffrn_reflns_theta_full 27.50
_diffrn_reflns_theta_max 27.50
_diffrn_reflns_theta_min 1.78
_exptl_absorpt_coefficient_mu 0.204
_exptl_absorpt_correction_T_max 0.9873
_exptl_absorpt_correction_T_min 0.9483
_exptl_absorpt_correction_type integration
_exptl_crystal_colour Colorless
_exptl_crystal_density_diffrn 1.644
_exptl_crystal_description Plates
_exptl_crystal_F_000 1292
_exptl_crystal_size_max 0.27
_exptl_crystal_size_mid 0.24
_exptl_crystal_size_min 0.06
_refine_diff_density_max 0.415
_refine_diff_density_min -0.620
_refine_diff_density_rms 0.063
_refine_ls_extinction_coef 0.0064(9)
_refine_ls_extinction_expression Fc^*^=kFc[1+0.001xFc^2^\l^3^/sin(2\q)]^-1/4^
_refine_ls_extinction_method SHELXL
_refine_ls_goodness_of_fit_ref 1.028
_refine_ls_hydrogen_treatment mixed
_refine_ls_matrix_type full
_refine_ls_number_parameters 423
_refine_ls_number_reflns 6122
_refine_ls_number_restraints 16
_refine_ls_restrained_S_all 1.031
_refine_ls_R_factor_all 0.0694
_refine_ls_R_factor_gt 0.0444
_refine_ls_shift/su_max 0.001
_refine_ls_shift/su_mean 0.000
_refine_ls_structure_factor_coef Fsqd
_refine_ls_weighting_details 'calc w=1/[\s^2^(Fo^2^)+(0.0713P)^2^+0.0000P] where P=(Fo^2^+2Fc^2^)/3'
_refine_ls_weighting_scheme calc
_refine_ls_wR_factor_gt 0.1188
_refine_ls_wR_factor_ref 0.1292
_reflns_number_gt 4128
_reflns_number_total 6122
_reflns_threshold_expression >2sigma(I)
_cod_data_source_file ja002664e_2.cif
_cod_data_source_block '#4'
_cod_original_sg_symbol_H-M 'P 1 21 1'
_cod_database_code 4116175

loop_
_symmetry_equiv_pos_as_xyz
'x, y, z'
'-x, y+1/2, -z'
'-x, -y, -z'
'x, -y-1/2, z'

loop_
_atom_site_label
_atom_site_type_symbol
_atom_site_fract_x
_atom_site_fract_y
_atom_site_fract_z
_atom_site_U_iso_or_equiv
_atom_site_adp_type
_atom_site_occupancy
_atom_site_symmetry_multiplicity
_atom_site_calc_flag
_atom_site_refinement_flags
_atom_site_disorder_assembly
_atom_site_disorder_group
Al Al 0.37773(6) 0.38018(2) 0.02371(5) 0.02942(15) Uani 1 1 d . . .
N1 N 0.31340(16) 0.29992(7) 0.02634(15) 0.0313(4) Uani 1 1 d . . .
C1 C 0.3850(3) 0.2500 0.0268(2) 0.0309(6) Uani 1 2 d S . .
H1 H 0.475(3) 0.2500 0.025(3) 0.042(8) Uiso 1 2 d S . .
C2 C 0.1845(2) 0.28020(9) 0.0242(2) 0.0374(5) Uani 1 1 d . . .
H2 H 0.115(3) 0.3074(11) 0.025(2) 0.049(7) Uiso 1 1 d . . .
C4 C 0.2075(2) 0.42584(8) -0.07779(17) 0.0322(4) Uani 1 1 d . . .
C5 C 0.1678(2) 0.48113(9) -0.04933(18) 0.0344(4) Uani 1 1 d . . .
C6 C 0.0516(2) 0.51286(9) -0.1208(2) 0.0416(5) Uani 1 1 d . . .
C7 C -0.0319(2) 0.48972(10) -0.2273(2) 0.0483(6) Uani 1 1 d . . .
C8 C 0.0016(2) 0.43461(11) -0.2606(2) 0.0500(6) Uani 1 1 d . . .
C9 C 0.1191(2) 0.40488(9) -0.18549(19) 0.0397(5) Uani 1 1 d . . .
C10 C 0.5300(2) 0.36864(8) -0.03866(18) 0.0327(4) Uani 1 1 d . . .
C11 C 0.5174(2) 0.38117(10) -0.15055(19) 0.0395(5) Uani 1 1 d . . .
C12 C 0.6231(3) 0.37109(12) -0.1914(2) 0.0511(6) Uani 1 1 d . . .
C13 C 0.7492(2) 0.34693(11) -0.1173(2) 0.0481(6) Uani 1 1 d . . .
C14 C 0.7684(2) 0.33398(9) -0.0053(2) 0.0403(5) Uani 1 1 d . . .
C15 C 0.6594(2) 0.34445(9) 0.03070(18) 0.0351(4) Uani 1 1 d . . .
C16 C 0.4586(2) 0.41031(9) 0.18765(17) 0.0328(4) Uani 1 1 d . . .
C17 C 0.5806(2) 0.44429(9) 0.23422(19) 0.0388(5) Uani 1 1 d . . .
C18 C 0.6405(2) 0.46291(10) 0.3486(2) 0.0424(5) Uani 1 1 d . . .
C19 C 0.5757(2) 0.44761(10) 0.42261(18) 0.0419(5) Uani 1 1 d . . .
C20 C 0.4532(2) 0.41419(10) 0.38131(18) 0.0401(5) Uani 1 1 d . . .
C21 C 0.3984(2) 0.39691(9) 0.26666(18) 0.0354(4) Uani 1 1 d . . .
F1 F 0.24563(13) 0.50702(6) 0.05418(11) 0.0492(3) Uani 1 1 d . . .
F2 F 0.01769(14) 0.56654(6) -0.08829(13) 0.0580(4) Uani 1 1 d . . .
F3 F -0.14548(16) 0.52036(7) -0.29767(15) 0.0744(5) Uani 1 1 d . . .
F4 F -0.07991(18) 0.41113(8) -0.36464(13) 0.0794(5) Uani 1 1 d . . .
F5 F 0.14618(15) 0.35050(6) -0.22217(12) 0.0544(4) Uani 1 1 d . . .
F6 F 0.39596(14) 0.40517(7) -0.22837(12) 0.0562(4) Uani 1 1 d . . .
F7 F 0.60388(18) 0.38436(10) -0.30126(14) 0.0854(6) Uani 1 1 d . . .
F8 F 0.85351(17) 0.33688(8) -0.15499(16) 0.0755(5) Uani 1 1 d . . .
F9 F 0.89305(13) 0.31147(6) 0.06914(14) 0.0556(4) Uani 1 1 d . . .
F10 F 0.68392(13) 0.32920(6) 0.14271(11) 0.0480(3) Uani 1 1 d . . .
F11 F 0.64830(15) 0.46092(6) 0.16441(12) 0.0572(4) Uani 1 1 d . . .
F12 F 0.76012(14) 0.49557(7) 0.38844(13) 0.0605(4) Uani 1 1 d . . .
F13 F 0.63063(15) 0.46520(7) 0.53406(11) 0.0588(4) Uani 1 1 d . . .
F14 F 0.38939(15) 0.39910(7) 0.45394(11) 0.0582(4) Uani 1 1 d . . .
F15 F 0.27755(12) 0.36399(6) 0.23107(11) 0.0481(3) Uani 1 1 d . . .
O1 O -0.1846(4) 0.2500 0.4710(3) 0.0946(11) Uani 1 2 d S . .
C22 C -0.1914(7) 0.2500 0.5831(5) 0.115(2) Uani 1 2 d S . .
H22A H -0.1456 0.2851 0.6259 0.138 Uiso 0.47(4) 1 d PR A 5
H22C H -0.1184 0.2747 0.6366 0.138 Uiso 0.265(19) 1 d PR A 6
H22D H -0.1857 0.2102 0.6142 0.138 Uiso 0.265(19) 1 d PR A 6
C23 C -0.328(2) 0.2500 0.573(2) 0.115(7) Uiso 0.47(4) 2 d SP . 5
H23A H -0.3500 0.2151 0.6086 0.138 Uiso 0.47(4) 1 d PR A 5
C23' C -0.3513(14) 0.2739(9) 0.5479(13) 0.068(4) Uiso 0.265(19) 1 d P . 6
H23C H -0.3484 0.3166 0.5395 0.081 Uiso 0.265(19) 1 d PR A 6
H23D H -0.3896 0.2649 0.6053 0.081 Uiso 0.265(19) 1 d PR A 6
C24 C -0.4236(6) 0.2500 0.4403(6) 0.114(2) Uani 1 2 d S . .
H24A H -0.4513 0.2102 0.4108 0.137 Uiso 0.265(19) 1 d PR A 6
H24B H -0.5060 0.2748 0.4215 0.137 Uiso 0.265(19) 1 d PR A 6
H24C H -0.5078 0.2726 0.3984 0.137 Uiso 0.235(19) 1 d PR A 5
H24D H -0.4496 0.2098 0.4517 0.137 Uiso 0.235(19) 1 d PR A 5
C25 C -0.3347(19) 0.2500 0.3782(12) 0.096(5) Uiso 0.53(4) 2 d SP A 5
H25C H -0.3496 0.2150 0.3300 0.115 Uiso 0.53(4) 1 d PR A 5
C25' C -0.3033(16) 0.2778(11) 0.3912(14) 0.071(5) Uiso 0.235(19) 1 d P . 6
H25A H -0.3206 0.2664 0.3124 0.085 Uiso 0.235(19) 1 d PR A 6
H25B H -0.2968 0.3207 0.3991 0.085 Uiso 0.235(19) 1 d PR A 6
N3 N 0.0731(5) 0.2500 0.4538(3) 0.0877(12) Uani 1 2 d SD . .
H3 H -0.047(7) 0.2500 0.456(5) 0.15(2) Uiso 1 2 d S A .
C26 C 0.1639(5) 0.2500 0.5796(4) 0.078(2) Uani 0.820(13) 2 d SPD B 1
H26A H 0.1423 0.2152 0.6150 0.094 Uiso 0.820(13) 1 d PR B 1
C27 C 0.3203(6) 0.2500 0.6006(9) 0.118(3) Uani 0.820(13) 2 d SPD B 1
H27A H 0.3745 0.2500 0.6831 0.177 Uiso 0.820(13) 2 d SPR B 1
H27B H 0.3427 0.2148 0.5666 0.177 Uiso 0.820(13) 1 d PR B 1
C28 C 0.197(5) 0.2808(18) 0.542(3) 0.15(2) Uiso 0.090(7) 1 d PD . 2
H28C H 0.1779 0.3202 0.5636 0.175 Uiso 0.090(7) 1 d PR B 2
H28D H 0.2658 0.2844 0.5077 0.175 Uiso 0.090(7) 1 d PR B 2
C29 C 0.285(4) 0.2500 0.657(3) 0.094(11) Uiso 0.180(13) 2 d SPD . 2
H29D H 0.3705 0.2672 0.7123 0.141 Uiso 0.180(13) 1 d PR B 2
H29E H 0.2163 0.2500 0.6913 0.141 Uiso 0.180(13) 2 d SPR B 2
C30 C 0.069(2) 0.2743(6) 0.3419(10) 0.114(8) Uiso 0.229(10) 1 d PD . 3
H30E H -0.0050 0.2585 0.2734 0.137 Uiso 0.229(10) 1 d PR . 3
H30F H 0.1585 0.2716 0.3352 0.137 Uiso 0.229(10) 1 d PR . 3
C31 C 0.0367(13) 0.3381(5) 0.3680(11) 0.054(4) Uiso 0.229(10) 1 d PD . 3
H31G H 0.0305 0.3645 0.3031 0.081 Uiso 0.229(10) 1 calc PR . 3
H31H H 0.1125 0.3523 0.4397 0.081 Uiso 0.229(10) 1 calc PR . 3
H31I H -0.0534 0.3388 0.3781 0.081 Uiso 0.229(10) 1 calc PR . 3
C32 C 0.0837(8) 0.3060(3) 0.3907(6) 0.127(2) Uiso 0.771(10) 1 d PD . 4
H32C H 0.0094 0.3071 0.3144 0.152 Uiso 0.386(5) 1 d PR . 4
H32D H 0.1727 0.3063 0.3821 0.152 Uiso 0.386(5) 1 d PR . 4
H32A H 0.0550 0.2963 0.3095 0.152 Uiso 0.386(5) 1 d PR . 4
H32B H 0.1817 0.3171 0.4193 0.152 Uiso 0.386(5) 1 d PR . 4
C33 C 0.0791(13) 0.3596(4) 0.4654(11) 0.110(4) Uiso 0.386(5) 1 d PD . 4
H33D H 0.1482 0.3897 0.4643 0.165 Uiso 0.386(5) 1 calc PR . 4
H33E H 0.1019 0.3463 0.5457 0.165 Uiso 0.386(5) 1 calc PR . 4
H33F H -0.0158 0.3773 0.4341 0.165 Uiso 0.386(5) 1 calc PR . 4
C34 C 0.0029(11) 0.3627(4) 0.3955(12) 0.101(3) Uiso 0.386(5) 1 d PD . 4
H34A H 0.0209 0.3941 0.3478 0.152 Uiso 0.386(5) 1 calc PR . 4
H34B H 0.0345 0.3766 0.4764 0.152 Uiso 0.386(5) 1 calc PR . 4
H34C H -0.0986 0.3540 0.3655 0.152 Uiso 0.386(5) 1 calc PR . 4

loop_
_atom_site_aniso_label
_atom_site_aniso_U_11
_atom_site_aniso_U_22
_atom_site_aniso_U_33
_atom_site_aniso_U_23
_atom_site_aniso_U_13
_atom_site_aniso_U_12
Al 0.0279(3) 0.0287(3) 0.0345(3) 0.0009(2) 0.0152(2) 0.0009(2)
N1 0.0278(8) 0.0301(8) 0.0397(9) 0.0000(7) 0.0170(7) 0.0014(6)
C1 0.0271(14) 0.0317(13) 0.0378(15) 0.000 0.0168(11) 0.000
C2 0.0272(10) 0.0364(10) 0.0528(13) 0.0000(9) 0.0200(9) 0.0018(8)
C4 0.0315(10) 0.0302(9) 0.0374(11) 0.0018(8) 0.0160(8) -0.0013(8)
C5 0.0298(10) 0.0312(10) 0.0426(12) -0.0006(8) 0.0145(9) -0.0026(8)
C6 0.0355(11) 0.0289(10) 0.0591(14) 0.0012(9) 0.0169(10) 0.0026(8)
C7 0.0340(11) 0.0401(12) 0.0580(15) 0.0066(10) 0.0040(10) 0.0053(9)
C8 0.0451(13) 0.0468(13) 0.0448(13) -0.0025(10) 0.0030(10) -0.0023(10)
C9 0.0402(12) 0.0349(11) 0.0436(12) -0.0020(9) 0.0159(9) 0.0023(9)
C10 0.0329(10) 0.0300(9) 0.0388(11) -0.0009(8) 0.0178(8) -0.0015(8)
C11 0.0379(11) 0.0407(11) 0.0425(12) 0.0050(9) 0.0184(9) 0.0008(9)
C12 0.0561(15) 0.0655(16) 0.0433(13) 0.0005(11) 0.0318(12) -0.0048(12)
C13 0.0446(13) 0.0517(13) 0.0627(16) -0.0032(12) 0.0367(12) -0.0009(10)
C14 0.0308(11) 0.0352(11) 0.0596(14) 0.0034(9) 0.0226(10) 0.0004(8)
C15 0.0361(11) 0.0337(10) 0.0399(11) 0.0039(9) 0.0195(9) -0.0017(8)
C16 0.0317(10) 0.0313(10) 0.0367(11) 0.0020(8) 0.0146(8) 0.0032(8)
C17 0.0399(11) 0.0389(11) 0.0415(12) 0.0016(9) 0.0202(9) -0.0049(9)
C18 0.0343(11) 0.0422(12) 0.0460(13) -0.0033(10) 0.0105(10) -0.0071(9)
C19 0.0403(12) 0.0490(12) 0.0300(11) -0.0011(9) 0.0068(9) 0.0006(10)
C20 0.0405(12) 0.0478(12) 0.0351(11) 0.0050(9) 0.0182(9) -0.0002(9)
C21 0.0286(10) 0.0391(11) 0.0385(11) 0.0014(9) 0.0130(8) 0.0005(8)
F1 0.0467(7) 0.0383(7) 0.0518(8) -0.0112(6) 0.0075(6) 0.0049(5)
F2 0.0484(8) 0.0358(7) 0.0806(10) -0.0034(7) 0.0152(7) 0.0115(6)
F3 0.0515(9) 0.0555(9) 0.0815(11) 0.0043(8) -0.0120(8) 0.0156(7)
F4 0.0769(11) 0.0704(11) 0.0537(9) -0.0135(8) -0.0154(8) 0.0094(8)
F5 0.0618(9) 0.0447(7) 0.0481(8) -0.0116(6) 0.0119(7) 0.0084(6)
F6 0.0497(8) 0.0772(10) 0.0421(7) 0.0170(7) 0.0183(6) 0.0111(7)
F7 0.0829(12) 0.1387(17) 0.0520(10) 0.0190(10) 0.0453(9) 0.0145(11)
F8 0.0630(10) 0.1013(13) 0.0887(12) 0.0024(10) 0.0584(9) 0.0085(9)
F9 0.0356(7) 0.0535(8) 0.0822(10) 0.0146(7) 0.0279(7) 0.0112(6)
F10 0.0382(7) 0.0615(8) 0.0463(8) 0.0166(6) 0.0187(6) 0.0084(6)
F11 0.0652(9) 0.0622(9) 0.0586(9) -0.0106(7) 0.0397(7) -0.0287(7)
F12 0.0479(8) 0.0677(9) 0.0605(9) -0.0103(7) 0.0151(7) -0.0239(7)
F13 0.0552(8) 0.0770(10) 0.0337(7) -0.0063(7) 0.0059(6) -0.0088(7)
F14 0.0602(9) 0.0821(10) 0.0401(7) -0.0029(7) 0.0281(7) -0.0130(7)
F15 0.0379(7) 0.0633(8) 0.0494(8) -0.0123(6) 0.0240(6) -0.0161(6)
O1 0.101(3) 0.125(3) 0.089(2) 0.000 0.070(2) 0.000
C22 0.121(5) 0.160(6) 0.096(4) 0.000 0.077(4) 0.000
C24 0.094(4) 0.102(4) 0.155(6) 0.000 0.058(4) 0.000
N3 0.090(3) 0.117(3) 0.071(3) 0.000 0.048(2) 0.000
C26 0.077(4) 0.102(5) 0.064(4) 0.000 0.037(3) 0.000
C27 0.073(5) 0.172(9) 0.102(6) 0.000 0.028(4) 0.000

loop_
_atom_type_symbol
_atom_type_description
_atom_type_scat_dispersion_real
_atom_type_scat_dispersion_imag
_atom_type_scat_source
C C 0.0033 0.0016 'International Tables Vol C Tables 4.2.6.8 and 6.1.1.4'
H H 0.0000 0.0000 'International Tables Vol C Tables 4.2.6.8 and 6.1.1.4'
N N 0.0061 0.0033 'International Tables Vol C Tables 4.2.6.8 and 6.1.1.4'
O O 0.0106 0.0060 'International Tables Vol C Tables 4.2.6.8 and 6.1.1.4'
F F 0.0171 0.0103 'International Tables Vol C Tables 4.2.6.8 and 6.1.1.4'
Al Al 0.0645 0.0514 'International Tables Vol C Tables 4.2.6.8 and 6.1.1.4'

loop_
_geom_angle_atom_site_label_1
_geom_angle_atom_site_label_2
_geom_angle_atom_site_label_3
_geom_angle
_geom_angle_site_symmetry_1
_geom_angle_site_symmetry_3
N1 Al C4 105.36(8) . .
N1 Al C16 107.84(8) . .
C4 Al C16 112.99(8) . .
N1 Al C10 102.26(7) . .
C4 Al C10 116.21(8) . .
C16 Al C10 111.10(8) . .
C1 N1 C2 104.90(17) . .
C1 N1 Al 125.98(14) . .
C2 N1 Al 129.09(13) . .
N1 C1 N1 113.2(2) . 4_565
N1 C1 H1 123.38(12) . .
N1 C1 H1 123.39(12) 4_565 .
C2 C2 N1 108.50(11) 4_565 .
C2 C2 H2 130.2(15) 4_565 .
N1 C2 H2 121.3(15) . .
C9 C4 C5 113.72(18) . .
C9 C4 Al 121.91(15) . .
C5 C4 Al 124.35(15) . .
F1 C5 C6 116.11(18) . .
F1 C5 C4 119.90(17) . .
C6 C5 C4 123.99(19) . .
F2 C6 C7 119.06(19) . .
F2 C6 C5 121.4(2) . .
C7 C6 C5 119.5(2) . .
F3 C7 C6 119.9(2) . .
F3 C7 C8 120.8(2) . .
C6 C7 C8 119.3(2) . .
F4 C8 C9 121.4(2) . .
F4 C8 C7 120.0(2) . .
C9 C8 C7 118.6(2) . .
F5 C9 C8 116.09(19) . .
F5 C9 C4 119.05(18) . .
C8 C9 C4 124.8(2) . .
C11 C10 C15 113.69(17) . .
C11 C10 Al 125.58(15) . .
C15 C10 Al 120.70(15) . .
F6 C11 C10 120.15(18) . .
F6 C11 C12 115.81(19) . .
C10 C11 C12 124.0(2) . .
F7 C12 C13 120.0(2) . .
F7 C12 C11 121.0(2) . .
C13 C12 C11 119.0(2) . .
F8 C13 C14 120.3(2) . .
F8 C13 C12 120.1(2) . .
C14 C13 C12 119.64(19) . .
F9 C14 C13 120.20(18) . .
F9 C14 C15 120.8(2) . .
C13 C14 C15 119.0(2) . .
F10 C15 C14 116.16(19) . .
F10 C15 C10 119.23(16) . .
C14 C15 C10 124.61(19) . .
C21 C16 C17 113.72(18) . .
C21 C16 Al 122.08(15) . .
C17 C16 Al 124.17(15) . .
F11 C17 C18 116.43(18) . .
F11 C17 C16 119.08(18) . .
C18 C17 C16 124.48(19) . .
F12 C18 C19 119.81(19) . .
F12 C18 C17 121.43(19) . .
C19 C18 C17 118.76(19) . .
F13 C19 C18 120.3(2) . .
F13 C19 C20 120.08(19) . .
C18 C19 C20 119.58(19) . .
F14 C20 C21 121.18(19) . .
F14 C20 C19 119.69(19) . .
C21 C20 C19 119.12(19) . .
F15 C21 C20 116.42(17) . .
F15 C21 C16 119.25(18) . .
C20 C21 C16 124.33(19) . .
C25' O1 C25' 53(2) 4_565 .
C25' O1 C22 109.8(7) 4_565 .
C25' O1 C22 109.8(7) . .
C25' O1 H3 121(2) 4_565 .
C25' O1 H3 121(2) . .
C22 O1 H3 122(2) . .
C25' O1 C25 26.8(10) 4_565 .
C25' O1 C25 26.8(10) . .
C22 O1 C25 108.8(6) . .
H3 O1 C25 129(2) . .
C23 C22 O1 110.7(11) . .
C23 C22 C23' 21.9(7) . 4_565
O1 C22 C23' 99.6(6) . 4_565
C23 C22 C23' 21.9(7) . .
O1 C22 C23' 99.6(6) . .
C23' C22 C23' 38.4(14) 4_565 .
C23 C22 H22A 108.4 . .
O1 C22 H22A 110.2 . .
C23' C22 H22A 130.2 4_565 .
C23' C22 H22A 96.3 . .
C23 C22 H22C 124.2 . .
O1 C22 H22C 111.0 . .
C23' C22 H22C 144.5 4_565 .
C23' C22 H22C 115.9 . .
H22A C22 H22C 20.8 . .
C23 C22 H22D 86.3 . .
O1 C22 H22D 112.2 . .
C23' C22 H22D 72.7 4_565 .
C23' C22 H22D 108.0 . .
H22A C22 H22D 125.9 . .
H22C C22 H22D 109.9 . .
C22 C23 C24 107.2(13) . .
C22 C23 H23A 112.0 . .
C24 C23 H23A 108.8 . .
C22 C23 H23C 92.8 . .
C24 C23 H23C 75.3 . .
H23A C23 H23C 151.3 . .
C22 C23 H23D 144.2 . .
C24 C23 H23D 101.7 . .
H23A C23 H23D 77.1 . .
H23C C23 H23D 74.3 . .
C23' C23' C24 67.0(9) 4_565 .
C23' C23' C22 70.8(7) 4_565 .
C24 C23' C22 104.3(9) . .
C23' C23' H23A 29.8 4_565 .
C24 C23' H23A 92.8 . .
C22 C23' H23A 76.6 . .
C23' C23' H23C 172.8 4_565 .
C24 C23' H23C 108.0 . .
C22 C23' H23C 106.5 . .
H23A C23' H23C 157.1 . .
C23' C23' H23D 78.0 4_565 .
C24 C23' H23D 115.2 . .
C22 C23' H23D 113.3 . .
H23A C23' H23D 51.3 . .
H23C C23' H23D 109.0 . .
C23' C24 C23' 46.0(18) . 4_565
C23' C24 C25 108.6(9) . .
C23' C24 C25 108.6(9) 4_565 .
C23' C24 C23 23.1(9) . .
C23' C24 C23 23.1(9) 4_565 .
C25 C24 C23 108.0(11) . .
C23' C24 C25' 107.6(9) . 4_565
C23' C24 C25' 91.0(9) 4_565 4_565
C25 C24 C25' 23.4(7) . 4_565
C23 C24 C25' 97.9(10) . 4_565
C23' C24 C25' 91.0(9) . .
C23' C24 C25' 107.6(9) 4_565 .
C25 C24 C25' 23.4(7) . .
C23 C24 C25' 97.9(10) . .
C25' C24 C25' 42.9(16) 4_565 .
C23' C24 H24A 134.8 . .
C23' C24 H24A 89.0 4_565 .
C25 C24 H24A 87.1 . .
C23 C24 H24A 112.1 . .
C25' C24 H24A 70.9 4_565 .
C25' C24 H24A 110.4 . .
C23' C24 H24B 96.1 . .
C23' C24 H24B 123.8 4_565 .
C25 C24 H24B 124.3 . .
C23 C24 H24B 112.9 . .
C25' C24 H24B 145.0 4_565 .
C25' C24 H24B 113.5 . .
H24A C24 H24B 109.7 . .
C23' C24 H24C 111.2 . .
C23' C24 H24C 140.4 4_565 .
C25 C24 H24C 109.9 . .
C23 C24 H24C 129.6 . .
C25' C24 H24C 128.6 4_565 .
C25' C24 H24C 104.0 . .
H24A C24 H24C 101.9 . .
H24B C24 H24C 17.1 . .
C23' C24 H24D 107.2 . .
C23' C24 H24D 64.4 4_565 .
C25 C24 H24D 111.0 . .
C23 C24 H24D 86.5 . .
C25' C24 H24D 89.7 4_565 .
C25' C24 H24D 132.6 . .
H24A C24 H24D 30.3 . .
H24B C24 H24D 107.7 . .
H24C C24 H24D 109.0 . .
C24 C25 O1 105.3(9) . .
C24 C25 H25C 111.3 . .
O1 C25 H25C 110.0 . .
C24 C25 H25A 144.6 . .
O1 C25 H25A 101.8 . .
H25C C25 H25A 79.4 . .
C25' C25' O1 63.4(11) 4_565 .
C25' C25' C24 68.6(8) 4_565 .
O1 C25' C24 98.0(10) . .
C25' C25' H25C 27.4 4_565 .
O1 C25' H25C 88.0 . .
C24 C25' H25C 74.0 . .
C25' C25' H25A 74.7 4_565 .
O1 C25' H25A 112.2 . .
C24 C25' H25A 113.6 . .
H25C C25' H25A 51.0 . .
C25' C25' H25B 174.3 4_565 .
O1 C25' H25B 111.4 . .
C24 C25' H25B 111.0 . .
H25C C25' H25B 158.3 . .
H25A C25' H25B 110.2 . .
C30 N3 C30 43.0(12) 4_565 .
C30 N3 C26 140.7(9) 4_565 .
C30 N3 C26 140.7(9) . .
C30 N3 C28 125(3) 4_565 .
C30 N3 C28 103(2) . .
C26 N3 C28 37.9(17) . .
C30 N3 C28 103(2) 4_565 4_565
C30 N3 C28 125(3) . 4_565
C26 N3 C28 37.9(17) . 4_565
C28 N3 C28 55(3) . 4_565
C30 N3 C32 35.3(5) 4_565 4_565
C30 N3 C32 78.1(8) . 4_565
C26 N3 C32 114.2(4) . 4_565
C28 N3 C32 124(3) . 4_565
C28 N3 C32 77.8(14) 4_565 4_565
C30 N3 C32 78.1(8) 4_565 .
C30 N3 C32 35.3(5) . .
C26 N3 C32 114.2(4) . .
C28 N3 C32 77.8(14) . .
C28 N3 C32 124(3) 4_565 .
C32 N3 C32 112.5(7) 4_565 .
C30 N3 H3 111(3) 4_565 .
C30 N3 H3 111(3) . .
C26 N3 H3 102(3) . .
C28 N3 H3 124(4) . .
C28 N3 H3 124(4) 4_565 .
C32 N3 H3 106.5(15) 4_565 .
C32 N3 H3 106.5(15) . .
N3 C26 C27 111.7(5) . .
N3 C26 H26A 108.9 . .
C27 C26 H26A 109.7 . .
N3 C26 H29E 167.2 . .
C27 C26 H29E 81.0 . .
H26A C26 H29E 64.9 . .
C26 C27 H27A 108.5 . .
C26 C27 H27B 109.9 . .
H27A C27 H27B 109.5 . .
C26 C27 H28D 77.8 . .
H27A C27 H28D 144.3 . .
H27B C27 H28D 100.4 . .
C26 C27 H29D 97.6 . .
H27A C27 H29D 19.6 . .
H27B C27 H29D 129.1 . .
H28D C27 H29D 127.4 . .
C28 C28 N3 62.5(17) 4_565 .
C28 C28 C29 63.2(17) 4_565 .
N3 C28 C29 121(3) . .
C28 C28 H28C 156.1 4_565 .
N3 C28 H28C 114.7 . .
C29 C28 H28C 105.2 . .
C28 C28 H28D 94.8 4_565 .
N3 C28 H28D 105.9 . .
C29 C28 H28D 100.7 . .
H28C C28 H28D 108.3 . .
C28 C29 C28 54(3) . 4_565
C28 C29 H26A 76.9 . .
C28 C29 H26A 47.5 4_565 .
C28 C29 H27A 121.3 . .
C28 C29 H27A 121.3 4_565 .
H26A C29 H27A 150.1 . .
C28 C29 H29D 122.5 . .
C28 C29 H29D 153.7 4_565 .
H26A C29 H29D 156.5 . .
H27A C29 H29D 34.1 . .
C28 C29 H29E 98.5 . .
C28 C29 H29E 98.5 4_565 .
H26A C29 H29E 52.3 . .
H27A C29 H29E 134.9 . .
H29D C29 H29E 107.8 . .
C30 C30 N3 68.5(6) 4_565 .
C30 C30 C31 159.1(7) 4_565 .
N3 C30 C31 94.1(8) . .
C30 C30 H30E 68.5 4_565 .
N3 C30 H30E 115.4 . .
C31 C30 H30E 111.8 . .
C30 C30 H30F 86.4 4_565 .
N3 C30 H30F 112.3 . .
C31 C30 H30F 111.8 . .
H30E C30 H30F 110.5 . .
C30 C30 H32C 142.0 4_565 .
N3 C30 H32C 114.4 . .
C31 C30 H32C 34.7 . .
H30E C30 H32C 77.4 . .
H30F C30 H32C 122.2 . .
C30 C30 H32D 125.8 4_565 .
N3 C30 H32D 97.3 . .
C31 C30 H32D 66.0 . .
H30E C30 H32D 147.2 . .
H30F C30 H32D 49.8 . .
H32C C30 H32D 92.0 . .
C30 C30 H32A 142.9 4_565 .
N3 C30 H32A 145.5 . .
C31 C30 H32A 51.8 . .
H30E C30 H32A 79.0 . .
H30F C30 H32A 88.6 . .
H32C C30 H32A 34.9 . .
H32D C30 H32A 75.1 . .
C30 C30 H32B 128.8 4_565 .
N3 C30 H32B 84.1 . .
C31 C30 H32B 56.9 . .
H30E C30 H32B 159.3 . .
H30F C30 H32B 64.7 . .
H32C C30 H32B 88.3 . .
H32D C30 H32B 16.6 . .
H32A C30 H32B 80.7 . .
C30 C31 H31G 109.5 . .
C30 C31 H31H 109.5 . .
H31G C31 H31H 109.5 . .
C30 C31 H31I 109.5 . .
H31G C31 H31I 109.5 . .
H31H C31 H31I 109.5 . .
C30 C31 H32C 34.7 . .
H31G C31 H32C 87.0 . .
H31H C31 H32C 143.8 . .
H31I C31 H32C 93.8 . .
C30 C31 H32D 47.3 . .
H31G C31 H32D 97.9 . .
H31H C31 H32D 71.0 . .
H31I C31 H32D 149.9 . .
H32C C31 H32D 75.0 . .
C30 C31 H32A 23.0 . .
H31G C31 H32A 86.6 . .
H31H C31 H32A 121.8 . .
H31I C31 H32A 116.8 . .
H32C C31 H32A 24.3 . .
H32D C31 H32A 51.2 . .
C30 C31 H32B 61.5 . .
H31G C31 H32B 106.4 . .
H31H C31 H32B 52.3 . .
H31I C31 H32B 143.8 . .
H32C C31 H32B 92.7 . .
H32D C31 H32B 19.1 . .
H32A C31 H32B 69.6 . .
N3 C32 C33 107.8(6) . .
N3 C32 C34 121.1(6) . .
C33 C32 C34 35.0(5) . .
N3 C32 H30F 88.2 . .
C33 C32 H30F 149.2 . .
C34 C32 H30F 149.4 . .
N3 C32 H32C 110.4 . .
C33 C32 H32C 112.5 . .
C34 C32 H32C 77.5 . .
H30F C32 H32C 84.6 . .
N3 C32 H32D 109.3 . .
C33 C32 H32D 108.5 . .
C34 C32 H32D 123.6 . .
H30F C32 H32D 40.7 . .
H32C C32 H32D 108.3 . .
N3 C32 H32A 108.1 . .
C33 C32 H32A 138.3 . .
C34 C32 H32A 106.1 . .
H30F C32 H32A 51.6 . .
H32C C32 H32A 33.2 . .
H32D C32 H32A 78.5 . .
N3 C32 H32B 107.4 . .
C33 C32 H32B 81.3 . .
C34 C32 H32B 106.3 . .
H30F C32 H32B 68.7 . .
H32C C32 H32B 132.5 . .
H32D C32 H32B 30.0 . .
H32A C32 H32B 107.2 . .
C32 C33 H28C 82.5 . .
C32 C33 H33D 109.5 . .
H28C C33 H33D 98.3 . .
C32 C33 H33E 109.5 . .
H28C C33 H33E 35.7 . .
H33D C33 H33E 109.5 . .
C32 C33 H33F 109.5 . .
H28C C33 H33F 142.9 . .
H33D C33 H33F 109.5 . .
H33E C33 H33F 109.5 . .
C32 C34 H34A 109.5 . .
C32 C34 H34B 109.5 . .
H34A C34 H34B 109.5 . .
C32 C34 H34C 109.5 . .
H34A C34 H34C 109.5 . .
H34B C34 H34C 109.5 . .

loop_
_geom_bond_atom_site_label_1
_geom_bond_atom_site_label_2
_geom_bond_distance
_geom_bond_site_symmetry_2
Al N1 1.9107(16) .
Al C4 1.992(2) .
Al C16 1.997(2) .
Al C10 2.0138(19) .
N1 C1 1.332(2) .
N1 C2 1.384(2) .
C1 N1 1.332(2) 4_565
C1 H1 0.93(3) .
C2 C2 1.345(4) 4_565
C2 H2 0.94(2) .
C4 C9 1.376(3) .
C4 C5 1.386(3) .
C5 F1 1.353(2) .
C5 C6 1.374(3) .
C6 F2 1.351(2) .
C6 C7 1.370(3) .
C7 F3 1.341(2) .
C7 C8 1.381(3) .
C8 F4 1.345(3) .
C8 C9 1.375(3) .
C9 F5 1.361(2) .
C10 C11 1.376(3) .
C10 C15 1.381(3) .
C11 F6 1.356(2) .
C11 C12 1.384(3) .
C12 F7 1.336(3) .
C12 C13 1.374(3) .
C13 F8 1.344(2) .
C13 C14 1.361(3) .
C14 F9 1.351(2) .
C14 C15 1.377(3) .
C15 F10 1.360(2) .
C16 C21 1.382(3) .
C16 C17 1.383(3) .
C17 F11 1.358(2) .
C17 C18 1.377(3) .
C18 F12 1.345(2) .
C18 C19 1.372(3) .
C19 F13 1.337(2) .
C19 C20 1.377(3) .
C20 F14 1.349(2) .
C20 C21 1.370(3) .
C21 F15 1.359(2) .
O1 C25' 1.383(15) 4_565
O1 C25' 1.383(15) .
O1 C22 1.423(6) .
O1 H3 1.50(7) .
O1 C25 1.524(17) .
C22 C23 1.36(2) .
C22 C23' 1.616(16) 4_565
C22 C23' 1.616(16) .
C22 H22A 0.9600 .
C22 H22C 0.9600 .
C22 H22D 0.9601 .
C23 C24 1.56(3) .
C23 H23A 0.9601 .
C23 H23C 1.5346 .
C23 H23D 0.9278 .
C23' C23' 1.06(4) 4_565
C23' C24 1.362(14) .
C23' H23A 1.5078 .
C23' H23C 0.9600 .
C23' H23D 0.9601 .
C24 C23' 1.362(14) 4_565
C24 C25 1.408(15) .
C24 C25' 1.694(18) 4_565
C24 C25' 1.694(18) .
C24 H24A 0.9600 .
C24 H24B 0.9599 .
C24 H24C 0.9599 .
C24 H24D 0.9600 .
C25 H25C 0.9600 .
C25 H25A 0.9574 .
C25' C25' 1.24(5) 4_565
C25' H25C 1.5766 .
C25' H25A 0.9600 .
C25' H25B 0.9601 .
N3 C30 1.478(6) 4_565
N3 C30 1.478(6) .
N3 C26 1.479(5) .
N3 C28 1.488(6) .
N3 C28 1.488(6) 4_565
N3 C32 1.500(5) 4_565
N3 C32 1.500(5) .
N3 H3 1.24(7) .
C26 C27 1.523(6) .
C26 H26A 0.9600 .
C26 H29E 1.2810 .
C27 H27A 0.9599 .
C27 H27B 0.9601 .
C27 H28D 1.3170 .
C27 H29D 1.3384 .
C28 C28 1.37(8) 4_565
C28 C29 1.525(7) .
C28 H28C 0.9600 .
C28 H28D 0.9601 .
C29 C28 1.525(7) 4_565
C29 H26A 1.5581 .
C29 H27A 0.8463 .
C29 H29D 0.9600 .
C29 H29E 0.9575 .
C30 C30 1.08(3) 4_565
C30 C31 1.523(7) .
C30 H30E 0.9600 .
C30 H30F 0.9600 .
C30 H32C 0.9267 .
C30 H32D 1.2181 .
C30 H32A 0.6159 .
C30 H32B 1.5207 .
C31 H31G 0.9800 .
C31 H31H 0.9800 .
C31 H31I 0.9800 .
C31 H32C 0.9267 .
C31 H32D 1.5138 .
C31 H32A 1.2405 .
C31 H32B 1.4508 .
C32 C33 1.525(7) .
C32 C34 1.526(7) .
C32 H30F 1.4378 .
C32 H32C 0.9600 .
C32 H32D 0.9600 .
C32 H32A 0.9599 .
C32 H32B 0.9601 .
C33 H28C 1.5265 .
C33 H33D 0.9800 .
C33 H33E 0.9800 .
C33 H33F 0.9800 .
C34 H34A 0.9800 .
C34 H34B 0.9800 .
C34 H34C 0.9800 .

loop_
_geom_torsion_atom_site_label_1
_geom_torsion_atom_site_label_2
_geom_torsion_atom_site_label_3
_geom_torsion_atom_site_label_4
_geom_torsion
_geom_torsion_site_symmetry_1
_geom_torsion_site_symmetry_4
C4 Al N1 C1 142.6(2) . .
C16 Al N1 C1 -96.4(2) . .
C10 Al N1 C1 20.7(2) . .
C4 Al N1 C2 -34.9(2) . .
C16 Al N1 C2 85.99(19) . .
C10 Al N1 C2 -156.82(18) . .
C2 N1 C1 N1 -0.6(3) . 4_565
Al N1 C1 N1 -178.70(10) . 4_565
C1 N1 C2 C2 0.38(18) . 4_565
Al N1 C2 C2 178.34(11) . 4_565
N1 Al C4 C9 -48.51(18) . .
C16 Al C4 C9 -166.00(16) . .
C10 Al C4 C9 63.86(19) . .
N1 Al C4 C5 132.69(16) . .
C16 Al C4 C5 15.20(19) . .
C10 Al C4 C5 -114.93(17) . .
C9 C4 C5 F1 -179.93(18) . .
Al C4 C5 F1 -1.0(3) . .
C9 C4 C5 C6 -0.2(3) . .
Al C4 C5 C6 178.73(16) . .
F1 C5 C6 F2 -0.4(3) . .
C4 C5 C6 F2 179.76(18) . .
F1 C5 C6 C7 179.63(19) . .
C4 C5 C6 C7 -0.2(3) . .
F2 C6 C7 F3 0.1(4) . .
C5 C6 C7 F3 180.0(2) . .
F2 C6 C7 C8 -179.5(2) . .
C5 C6 C7 C8 0.5(4) . .
F3 C7 C8 F4 0.0(4) . .
C6 C7 C8 F4 179.6(2) . .
F3 C7 C8 C9 -180.0(2) . .
C6 C7 C8 C9 -0.4(4) . .
F4 C8 C9 F5 -0.8(3) . .
C7 C8 C9 F5 179.2(2) . .
F4 C8 C9 C4 -179.9(2) . .
C7 C8 C9 C4 0.1(4) . .
C5 C4 C9 F5 -178.93(17) . .
Al C4 C9 F5 2.2(3) . .
C5 C4 C9 C8 0.2(3) . .
Al C4 C9 C8 -178.74(18) . .
N1 Al C10 C11 103.55(18) . .
C4 Al C10 C11 -10.6(2) . .
C16 Al C10 C11 -141.63(18) . .
N1 Al C10 C15 -74.15(17) . .
C4 Al C10 C15 171.71(15) . .
C16 Al C10 C15 40.67(18) . .
C15 C10 C11 F6 -179.93(19) . .
Al C10 C11 F6 2.2(3) . .
C15 C10 C11 C12 -0.3(3) . .
Al C10 C11 C12 -178.10(18) . .
F6 C11 C12 F7 -0.2(3) . .
C10 C11 C12 F7 -179.9(2) . .
F6 C11 C12 C13 179.9(2) . .
C10 C11 C12 C13 0.2(4) . .
F7 C12 C13 F8 0.3(4) . .
C11 C12 C13 F8 -179.8(2) . .
F7 C12 C13 C14 179.5(2) . .
C11 C12 C13 C14 -0.6(4) . .
F8 C13 C14 F9 0.7(3) . .
C12 C13 C14 F9 -178.5(2) . .
F8 C13 C14 C15 -179.6(2) . .
C12 C13 C14 C15 1.2(3) . .
F9 C14 C15 F10 -1.9(3) . .
C13 C14 C15 F10 178.4(2) . .
F9 C14 C15 C10 178.38(19) . .
C13 C14 C15 C10 -1.3(3) . .
C11 C10 C15 F10 -178.91(18) . .
Al C10 C15 F10 -1.0(3) . .
C11 C10 C15 C14 0.8(3) . .
Al C10 C15 C14 178.78(16) . .
N1 Al C16 C21 -38.64(18) . .
C4 Al C16 C21 77.39(18) . .
C10 Al C16 C21 -149.93(16) . .
N1 Al C16 C17 139.12(17) . .
C4 Al C16 C17 -104.85(18) . .
C10 Al C16 C17 27.8(2) . .
C21 C16 C17 F11 -179.16(18) . .
Al C16 C17 F11 2.9(3) . .
C21 C16 C17 C18 1.0(3) . .
Al C16 C17 C18 -176.92(17) . .
F11 C17 C18 F12 -0.3(3) . .
C16 C17 C18 F12 179.5(2) . .
F11 C17 C18 C19 179.6(2) . .
C16 C17 C18 C19 -0.6(4) . .
F12 C18 C19 F13 0.3(3) . .
C17 C18 C19 F13 -179.7(2) . .
F12 C18 C19 C20 180.0(2) . .
C17 C18 C19 C20 0.0(3) . .
F13 C19 C20 F14 -0.3(3) . .
C18 C19 C20 F14 -180.0(2) . .
F13 C19 C20 C21 179.66(19) . .
C18 C19 C20 C21 0.0(3) . .
F14 C20 C21 F15 -0.1(3) . .
C19 C20 C21 F15 179.93(19) . .
F14 C20 C21 C16 -179.45(19) . .
C19 C20 C21 C16 0.6(3) . .
C17 C16 C21 F15 179.65(18) . .
Al C16 C21 F15 -2.4(3) . .
C17 C16 C21 C20 -1.0(3) . .
Al C16 C21 C20 176.95(17) . .
C25' O1 C22 C23 -28.4(11) 4_565 .
C25' O1 C22 C23 28.4(11) . .
H3 O1 C22 C23 180.000(6) . .
C25 O1 C22 C23 0.000(7) . .
C25' O1 C22 C23' -8.9(15) 4_565 4_565
C25' O1 C22 C23' 47.9(10) . 4_565
H3 O1 C22 C23' -160.5(7) . 4_565
C25 O1 C22 C23' 19.5(7) . 4_565
C25' O1 C22 C23' -47.9(10) 4_565 .
C25' O1 C22 C23' 8.9(15) . .
H3 O1 C22 C23' 160.5(7) . .
C25 O1 C22 C23' -19.5(7) . .
O1 C22 C23 C24 0.000(3) . .
C23' C22 C23 C24 -62(3) 4_565 .
C23' C22 C23 C24 62(3) . .
C23 C22 C23' C23' -30(3) . 4_565
O1 C22 C23' C23' 93.4(2) . 4_565
C23 C22 C23' C24 -89(4) . .
O1 C22 C23' C24 34.4(12) . .
C23' C22 C23' C24 -59.0(12) 4_565 .
C22 C23' C24 C23' 61.5(11) . 4_565
C23' C23' C24 C25 -98.2(6) 4_565 .
C22 C23' C24 C25 -36.6(14) . .
C23' C23' C24 C23 -6(3) 4_565 .
C22 C23' C24 C23 56(2) . .
C23' C23' C24 C25' -73.6(10) 4_565 4_565
C22 C23' C24 C25' -12.1(18) . 4_565
C23' C23' C24 C25' -113.8(8) 4_565 .
C22 C23' C24 C25' -52.3(10) . .
C22 C23 C24 C23' -95(3) . .
C22 C23 C24 C23' 95(3) . 4_565
C22 C23 C24 C25 0.000(4) . .
C22 C23 C24 C25' 21.7(8) . 4_565
C22 C23 C24 C25' -21.7(8) . .
C23' C24 C25 O1 24.3(10) . .
C23' C24 C25 O1 -24.3(10) 4_565 .
C23 C24 C25 O1 0.000(2) . .
C25' C24 C25 O1 -67(2) 4_565 .
C25' C24 C25 O1 67(2) . .
C25' O1 C25 C24 97(2) 4_565 .
C25' O1 C25 C24 -97(2) . .
C22 O1 C25 C24 0.000(1) . .
H3 O1 C25 C24 180.000(2) . .
C22 O1 C25' C25' -100.4(5) . 4_565
H3 O1 C25' C25' 107.8(17) . 4_565
C25 O1 C25' C25' -8(2) . 4_565
C25' O1 C25' C24 61.1(12) 4_565 .
C22 O1 C25' C24 -39.3(13) . .
H3 O1 C25' C24 168.9(15) . .
C25 O1 C25' C24 53.5(17) . .
C23' C24 C25' C25' 115.2(9) . 4_565
C23' C24 C25' C25' 71.6(10) 4_565 4_565
C25 C24 C25' C25' -25(2) . 4_565
C23 C24 C25' C25' 93.1(4) . 4_565
C23' C24 C25' O1 58.0(11) . .
C23' C24 C25' O1 14(2) 4_565 .
C25 C24 C25' O1 -82(3) . .
C23 C24 C25' O1 35.9(12) . .
C25' C24 C25' O1 -57.2(13) 4_565 .
C30 N3 C26 C27 35.3(9) 4_565 .
C30 N3 C26 C27 -35.3(9) . .
C28 N3 C26 C27 -49(4) . .
C28 N3 C26 C27 49(4) 4_565 .
C32 N3 C26 C27 65.7(4) 4_565 .
C32 N3 C26 C27 -65.7(4) . .
C30 N3 C28 C28 -82(2) 4_565 4_565
C30 N3 C28 C28 -123(2) . 4_565
C26 N3 C28 C28 48(5) . 4_565
C32 N3 C28 C28 -38.8(9) 4_565 4_565
C32 N3 C28 C28 -147.8(9) . 4_565
C30 N3 C28 C29 -108(5) 4_565 .
C30 N3 C28 C29 -149(5) . .
C26 N3 C28 C29 22(3) . .
C28 N3 C28 C29 -26(7) 4_565 .
C32 N3 C28 C29 -65(6) 4_565 .
C32 N3 C28 C29 -174(6) . .
N3 C28 C29 C28 26(7) . 4_565
C26 N3 C30 C30 118.7(9) . 4_565
C28 N3 C30 C30 127(3) . 4_565
C28 N3 C30 C30 70.7(19) 4_565 4_565
C32 N3 C30 C30 4.9(6) 4_565 4_565
C32 N3 C30 C30 171.7(10) . 4_565
C30 N3 C30 C31 168.0(7) 4_565 .
C26 N3 C30 C31 -73.3(13) . .
C28 N3 C30 C31 -65(3) . .
C28 N3 C30 C31 -121(2) 4_565 .
C32 N3 C30 C31 172.9(12) 4_565 .
C32 N3 C30 C31 -20.3(8) . .
C30 N3 C32 C33 174.6(12) 4_565 .
C30 N3 C32 C33 168.8(18) . .
C26 N3 C32 C33 -44.9(8) . .
C28 N3 C32 C33 -56(3) . .
C28 N3 C32 C33 -87(2) 4_565 .
C32 N3 C32 C33 -177.2(5) 4_565 .
C30 N3 C32 C34 138.7(12) 4_565 .
C30 N3 C32 C34 132.9(18) . .
C26 N3 C32 C34 -80.8(9) . .
C28 N3 C32 C34 -91(3) . .
C28 N3 C32 C34 -123(2) 4_565 .
C32 N3 C32 C34 146.9(6) 4_565 .
